data_9004176
loop_
_publ_author_name
'Chao, G. Y.'

_publ_section_title
;
 The crystal structure of gaidonnayite Na2ZrSi3O9.2H2O
;
_journal_name_full 'The Canadian Mineralogist'
_journal_page_first 11
_journal_page_last 15
_journal_volume 23
_journal_year 1985
_chemical_compound_source 'Mont St. Hilaire, Quebec, Canada'
_chemical_formula_sum 'H4 Na2 O11 Si3 Zr'
_chemical_name_mineral Gaidonnayite
_space_group_IT_number 33
_symmetry_space_group_name_Hall 'P -2bc 2a'
_symmetry_space_group_name_H-M 'P 21 n b'
_cell_angle_alpha 90
_cell_angle_beta 90
_cell_angle_gamma 90
_cell_formula_units_Z 4
_cell_length_a 11.740
_cell_length_b 12.820
_cell_length_c 6.691
_cell_volume 1007.041
_database_code_amcsd 0005201
_exptl_crystal_density_diffrn 2.648
_cod_original_formula_sum 'Na2 Zr Si3 O11 H4'
_cod_database_code 9004176

loop_
_space_group_symop_operation_xyz
x,y,z
x,1/2+y,1/2-z
1/2+x,1/2-y,1/2+z
1/2+x,-y,-z

loop_
_atom_site_aniso_label
_atom_site_aniso_U_11
_atom_site_aniso_U_22
_atom_site_aniso_U_33
_atom_site_aniso_U_12
_atom_site_aniso_U_13
_atom_site_aniso_U_23
Na1 0.03561 0.03747 0.03674 0.00534 -0.00756 -0.00217
Na2 0.03282 0.03081 0.04082 0.00457 -0.00398 -0.02129
Zr 0.01676 0.01249 0.01429 0.00000 -0.00159 0.00000
Si1 0.01466 0.00583 0.01338 -0.00076 -0.00159 0.00000
Si2 0.01396 0.01249 0.01315 -0.00076 -0.00199 -0.00043
Si3 0.01396 0.01249 0.01157 0.00076 0.00159 -0.00348
O1 0.01746 0.00666 0.02041 0.00534 -0.00119 -0.00913
O2 0.01536 0.00749 0.02336 -0.00915 -0.00637 0.00652
O3 0.02025 0.01166 0.01270 0.01372 0.00836 0.00521
O4 0.02723 0.01415 0.01769 -0.01372 0.01433 0.00130
O5 0.01606 0.01166 0.02427 0.00915 -0.00637 -0.00999
O6 0.01536 0.02914 0.01361 -0.00076 0.00398 -0.01260
O7 0.01047 0.01915 0.01520 0.00152 -0.00199 -0.00130
O8 0.01885 0.00999 0.00136 0.00229 0.00438 -0.00261
O9 0.02165 0.01582 0.01066 -0.00839 -0.00796 -0.00782
Wat1 0.03352 0.02664 0.04219 0.00839 -0.01194 -0.01391
Wat2 0.04189 0.02914 0.02676 0.01982 -0.00716 0.00999

loop_
_atom_site_label
_atom_site_fract_x
_atom_site_fract_y
_atom_site_fract_z
_atom_site_type_symbol
_atom_site_attached_hydrogens
Na1 0.74660 0.15670 0.43070 Na 0
Na2 -0.00410 0.38760 0.33160 Na 0
Zr 0.25000 0.05310 0.15100 Zr 0
Si1 0.28090 0.28830 0.39270 Si 0
Si2 0.49810 0.41800 0.39110 Si 0
Si3 0.71440 0.39180 0.15010 Si 0
O1 0.21160 0.39520 0.36440 O 0
O2 0.41730 0.31550 0.41860 O 0
O3 0.74170 0.26990 0.10170 O 0
O4 0.26540 0.20960 0.20650 O 0
O5 0.42250 0.01940 0.15620 O 0
O6 0.57590 0.39400 0.19600 O 0
O7 0.07430 0.07060 0.08980 O 0
O8 0.23980 0.03610 0.45830 O 0
O9 0.78170 0.42580 0.34740 O 0
Wat1 0.53970 0.13260 0.47390 O 2
Wat2 0.95580 0.19910 0.38210 O 2

loop_
_cod_changelog_entry_id
_cod_changelog_entry_author
_cod_changelog_entry_date
_cod_changelog_entry_text
1
;cod-tools version 3.8.0
Id: cif_guess_AMCSD_atom_types 9574 2023-05-10 09:00:05Z saulius
;
2023-05-10T18:48:44+03:00
;Derived atom types and hydrogen counts
from atom names that follow the AMCSD naming convention
(Wat == water, O-H == hydroxyl).
;

loop_
_cod_related_entry_id
_cod_related_entry_database
_cod_related_entry_code
1 AMCSD 0005201
